data_2232891
loop_
_publ_author_name
'Huang, Yao'

_publ_section_title
;
 Bis[(4-cyanobenzyl)ammonium] bis(perchlorate) monohydrate
;
_journal_coeditor_code PV2463
_journal_issue 12
_journal_name_full 'Acta Crystallographica Section E'
_journal_page_first o3431
_journal_paper_doi 10.1107/S1600536811048884
_journal_volume 67
_journal_year 2011
_chemical_formula_iupac '2C8 H9 N2 +, 2Cl O4 -, H2 O'
_chemical_formula_moiety '2(C8 H9 N2 +), 2(Cl O4 -), H2 O'
_chemical_formula_sum 'C16 H20 Cl2 N4 O9'
_chemical_formula_weight 483.26
_chemical_name_systematic
;
Bis[(4-cyanobenzyl)ammonium] bis(perchlorate) monohydrate
;
_space_group_IT_number 2
_symmetry_cell_setting triclinic
_symmetry_space_group_name_Hall '-P 1'
_symmetry_space_group_name_H-M 'P -1'
_atom_sites_solution_hydrogens geom
_atom_sites_solution_primary direct
_atom_sites_solution_secondary difmap
_audit_creation_method SHELXL-97
_cell_angle_alpha 66.79(3)
_cell_angle_beta 86.17(3)
_cell_angle_gamma 88.97(3)
_cell_formula_units_Z 2
_cell_length_a 5.0305(10)
_cell_length_b 13.616(3)
_cell_length_c 16.695(3)
_cell_measurement_reflns_used 3490
_cell_measurement_temperature 293(2)
_cell_measurement_theta_max 27.48
_cell_measurement_theta_min 3.26
_cell_volume 1048.6(4)
_computing_cell_refinement 'CrystalClear (Rigaku, 2005)'
_computing_data_collection 'CrystalClear (Rigaku, 2005)'
_computing_data_reduction 'CrystalClear (Rigaku, 2005)'
_computing_molecular_graphics 'SHELXTL (Sheldrick, 2008)'
_computing_publication_material 'SHELXL97 (Sheldrick, 2008)'
_computing_structure_refinement 'SHELXL97 (Sheldrick, 2008)'
_computing_structure_solution 'SHELXS97 (Sheldrick, 2008)'
_diffrn_ambient_temperature 293(2)
_diffrn_detector_area_resol_mean 13.6612
_diffrn_measured_fraction_theta_full 0.996
_diffrn_measured_fraction_theta_max 0.996
_diffrn_measurement_device_type 'Rigaku SCXmini'
_diffrn_measurement_method '\w scans'
_diffrn_radiation_monochromator graphite
_diffrn_radiation_source 'fine-focus sealed tube'
_diffrn_radiation_type MoK\a
_diffrn_radiation_wavelength 0.71073
_diffrn_reflns_av_R_equivalents 0.0378
_diffrn_reflns_av_sigmaI/netI 0.0489
_diffrn_reflns_limit_h_max 6
_diffrn_reflns_limit_h_min -6
_diffrn_reflns_limit_k_max 17
_diffrn_reflns_limit_k_min -17
_diffrn_reflns_limit_l_max 21
_diffrn_reflns_limit_l_min -21
_diffrn_reflns_number 10950
_diffrn_reflns_theta_full 27.48
_diffrn_reflns_theta_max 27.48
_diffrn_reflns_theta_min 3.26
_diffrn_standards_number 0
_exptl_absorpt_coefficient_mu 0.367
_exptl_absorpt_correction_T_max 0.9
_exptl_absorpt_correction_T_min 0.8
_exptl_absorpt_correction_type multi-scan
_exptl_absorpt_process_details '(CrystalClear; Rigaku, 2005)'
_exptl_crystal_colour colorless
_exptl_crystal_density_diffrn 1.531
_exptl_crystal_density_method 'not measured'
_exptl_crystal_description block
_exptl_crystal_F_000 500
_exptl_crystal_size_max 0.29
_exptl_crystal_size_mid 0.25
_exptl_crystal_size_min 0.21
_refine_diff_density_max 0.704
_refine_diff_density_min -0.697
_refine_ls_extinction_coef 0.047(4)
_refine_ls_extinction_expression Fc^*^=kFc[1+0.001xFc^2^\l^3^/sin(2\q)]^-1/4^
_refine_ls_extinction_method 'SHELXL97 (Sheldrick, 2008)'
_refine_ls_goodness_of_fit_ref 1.003
_refine_ls_hydrogen_treatment mixed
_refine_ls_matrix_type full
_refine_ls_number_parameters 285
_refine_ls_number_reflns 4796
_refine_ls_number_restraints 62
_refine_ls_restrained_S_all 1.015
_refine_ls_R_factor_all 0.0917
_refine_ls_R_factor_gt 0.0659
_refine_ls_shift/su_max 0.001
_refine_ls_shift/su_mean 0.000
_refine_ls_structure_factor_coef Fsqd
_refine_ls_weighting_details 'calc w=1/[\s^2^(Fo^2^)+(0.0699P)^2^+1.7940P] where P=(Fo^2^+2Fc^2^)/3'
_refine_ls_weighting_scheme calc
_refine_ls_wR_factor_gt 0.1613
_refine_ls_wR_factor_ref 0.1786
_reflns_number_gt 3490
_reflns_number_total 4796
_reflns_threshold_expression I>2\s(I)
_cod_data_source_file pv2463.cif
_cod_data_source_block I
_cod_database_code 2232891
_cod_database_fobs_code 2232891

loop_
_symmetry_equiv_pos_as_xyz
'x, y, z'
'-x, -y, -z'

loop_
_atom_site_type_symbol
_atom_site_label
_atom_site_fract_x
_atom_site_fract_y
_atom_site_fract_z
_atom_site_U_iso_or_equiv
_atom_site_adp_type
_atom_site_calc_flag
_atom_site_refinement_flags
_atom_site_occupancy
_atom_site_symmetry_multiplicity
N N1 0.5034(8) 0.8947(3) -0.0455(3) 0.0622(10) Uani d . 1 1
N N2 1.2660(6) 0.6834(3) 0.36264(19) 0.0446(7) Uani d . 1 1
H H2C 1.3892 0.6573 0.4013 0.067 Uiso calc R 1 1
H H2D 1.1463 0.6327 0.3702 0.067 Uiso calc R 1 1
H H2E 1.1855 0.7382 0.3702 0.067 Uiso calc R 1 1
C C11 1.0956(8) 0.6906(3) 0.1705(2) 0.0445(9) Uani d . 1 1
H H11A 1.1534 0.6202 0.1906 0.053 Uiso calc R 1 1
C C15 1.1073(8) 0.8638(3) 0.1743(2) 0.0431(8) Uani d . 1 1
H H15A 1.1737 0.9104 0.1966 0.052 Uiso calc R 1 1
C C13 0.8291(7) 0.8294(3) 0.0775(2) 0.0367(7) Uani d . 1 1
C C10 1.1925(7) 0.7590(3) 0.2048(2) 0.0363(7) Uani d . 1 1
C C14 0.9249(8) 0.8999(3) 0.1109(2) 0.0441(8) Uani d . 1 1
H H14A 0.8668 0.9702 0.0909 0.053 Uiso calc R 1 1
C C9 1.3941(7) 0.7202(3) 0.2730(2) 0.0474(9) Uani d . 1 1
H H9A 1.4938 0.6618 0.2666 0.057 Uiso calc R 1 1
H H9B 1.5188 0.7777 0.2641 0.057 Uiso calc R 1 1
C C16 0.6445(8) 0.8667(3) 0.0090(2) 0.0444(8) Uani d . 1 1
C C12 0.9149(8) 0.7251(3) 0.1071(2) 0.0443(8) Uani d . 1 1
H H12A 0.8510 0.6785 0.0844 0.053 Uiso calc R 1 1
N N3 -0.4792(8) 0.3873(3) -0.0191(2) 0.0595(9) Uani d . 1 1
N N4 0.3279(6) 0.2507(3) 0.37842(19) 0.0423(7) Uani d . 1 1
H H4B 0.4520 0.2284 0.4171 0.063 Uiso calc R 1 1
H H4C 0.1783 0.2134 0.4011 0.063 Uiso calc R 1 1
H H4D 0.2968 0.3197 0.3653 0.063 Uiso calc R 1 1
C C3 0.1437(8) 0.3734(3) 0.1900(2) 0.0444(8) Uani d . 1 1
H H3A 0.2187 0.4246 0.2058 0.053 Uiso calc R 1 1
C C1 0.4220(7) 0.2352(3) 0.2980(2) 0.0459(9) Uani d . 1 1
H H1A 0.4646 0.1605 0.3133 0.055 Uiso calc R 1 1
H H1B 0.5839 0.2767 0.2733 0.055 Uiso calc R 1 1
C C8 -0.3365(8) 0.3600(3) 0.0352(2) 0.0433(8) Uani d . 1 1
C C6 -0.0743(8) 0.2218(3) 0.1421(3) 0.0458(9) Uani d . 1 1
H H6A -0.1469 0.1706 0.1258 0.055 Uiso calc R 1 1
C C2 0.2180(7) 0.2681(3) 0.2300(2) 0.0371(7) Uani d . 1 1
C C7 0.1075(8) 0.1923(3) 0.2058(3) 0.0464(9) Uani d . 1 1
H H7A 0.1560 0.1210 0.2326 0.056 Uiso calc R 1 1
C C4 -0.0396(8) 0.4042(3) 0.1271(2) 0.0438(8) Uani d . 1 1
H H4A -0.0901 0.4753 0.1013 0.053 Uiso calc R 1 1
C C5 -0.1485(7) 0.3278(3) 0.1025(2) 0.0375(7) Uani d . 1 1
Cl Cl1 0.81260(16) 0.45679(7) 0.38569(6) 0.0390(2) Uani d . 1 1
O O1 0.771(5) 0.356(3) 0.4610(17) 0.068(5) Uani d PU 0.50 1
O O1' 0.709(6) 0.363(3) 0.4491(18) 0.073(5) Uani d PU 0.50 1
O O2 0.7525(6) 0.5448(3) 0.4098(2) 0.0673(9) Uani d . 1 1
O O3 1.0947(6) 0.4613(3) 0.3634(2) 0.0665(9) Uani d . 1 1
O O4 0.6749(6) 0.4664(3) 0.3112(2) 0.0647(8) Uani d . 1 1
Cl Cl2 0.23525(17) 0.09462(7) 0.62797(6) 0.0409(2) Uani d U 1 1
O O6 0.3449(6) 0.0479(3) 0.5708(2) 0.0705(5) Uani d U 1 1
O O7 -0.0484(6) 0.0887(3) 0.6317(2) 0.0705(5) Uani d U 1 1
O O8 0.3295(6) 0.0431(3) 0.7120(2) 0.0705(5) Uani d U 1 1
O O5 0.2648(14) 0.2074(7) 0.6001(5) 0.0705(5) Uani d PU 0.50 1
O O5' 0.3568(14) 0.1992(7) 0.5835(5) 0.0705(5) Uani d PU 0.50 1
O O1W 0.8375(6) 0.1387(3) 0.4461(2) 0.0520(7) Uani d D 1 1
H H1WA 0.799(10) 0.083(2) 0.442(3) 0.075(17) Uiso d D 1 1
H H1WB 0.827(9) 0.128(4) 0.4981(8) 0.059(14) Uiso d D 1 1

loop_
_atom_site_aniso_label
_atom_site_aniso_U_11
_atom_site_aniso_U_22
_atom_site_aniso_U_33
_atom_site_aniso_U_12
_atom_site_aniso_U_13
_atom_site_aniso_U_23
N1 0.070(2) 0.057(2) 0.063(2) 0.0166(18) -0.035(2) -0.0242(18)
N2 0.0431(17) 0.0548(19) 0.0367(16) -0.0024(14) -0.0109(13) -0.0175(14)
C11 0.053(2) 0.0374(19) 0.044(2) 0.0122(16) -0.0147(17) -0.0160(16)
C15 0.050(2) 0.0426(19) 0.0417(19) 0.0012(16) -0.0097(16) -0.0209(16)
C13 0.0365(17) 0.0427(19) 0.0316(17) 0.0051(14) -0.0069(13) -0.0150(14)
C10 0.0326(17) 0.0454(19) 0.0301(16) 0.0022(14) -0.0032(13) -0.0138(14)
C14 0.052(2) 0.0365(19) 0.045(2) 0.0070(16) -0.0091(16) -0.0166(16)
C9 0.0368(19) 0.067(3) 0.0360(19) 0.0068(17) -0.0091(15) -0.0168(18)
C16 0.047(2) 0.043(2) 0.044(2) 0.0073(16) -0.0117(17) -0.0164(16)
C12 0.054(2) 0.0408(19) 0.043(2) 0.0017(16) -0.0142(17) -0.0193(16)
N3 0.069(2) 0.060(2) 0.057(2) 0.0119(18) -0.0292(19) -0.0274(18)
N4 0.0353(15) 0.0513(18) 0.0396(16) -0.0022(13) -0.0093(12) -0.0159(14)
C3 0.050(2) 0.0411(19) 0.046(2) -0.0003(16) -0.0115(16) -0.0202(16)
C1 0.0342(18) 0.060(2) 0.044(2) 0.0085(16) -0.0076(15) -0.0213(18)
C8 0.047(2) 0.045(2) 0.042(2) 0.0020(16) -0.0067(17) -0.0199(17)
C6 0.050(2) 0.043(2) 0.051(2) -0.0010(16) -0.0124(17) -0.0240(17)
C2 0.0331(17) 0.047(2) 0.0338(17) 0.0030(14) -0.0021(13) -0.0184(15)
C7 0.053(2) 0.0351(19) 0.051(2) 0.0074(16) -0.0103(17) -0.0154(16)
C4 0.051(2) 0.0361(18) 0.044(2) 0.0040(16) -0.0105(16) -0.0151(16)
C5 0.0357(18) 0.0453(19) 0.0314(16) 0.0024(14) -0.0042(13) -0.0149(15)
Cl1 0.0360(4) 0.0405(5) 0.0415(5) 0.0010(3) -0.0033(3) -0.0172(4)
O1 0.090(12) 0.056(5) 0.042(8) -0.005(7) -0.005(8) -0.004(6)
O1' 0.100(12) 0.061(8) 0.043(6) -0.033(8) -0.028(6) 0.000(5)
O2 0.0622(19) 0.066(2) 0.094(2) 0.0170(15) -0.0153(17) -0.0525(19)
O3 0.0370(15) 0.077(2) 0.095(2) 0.0056(14) -0.0030(15) -0.0434(19)
O4 0.0577(18) 0.087(2) 0.0553(18) -0.0067(16) -0.0151(14) -0.0324(17)
Cl2 0.0403(5) 0.0452(5) 0.0388(5) -0.0029(4) -0.0029(3) -0.0181(4)
O6 0.0604(11) 0.0881(12) 0.0651(11) 0.0018(9) -0.0026(8) -0.0325(9)
O7 0.0604(11) 0.0881(12) 0.0651(11) 0.0018(9) -0.0026(8) -0.0325(9)
O8 0.0604(11) 0.0881(12) 0.0651(11) 0.0018(9) -0.0026(8) -0.0325(9)
O5 0.0604(11) 0.0881(12) 0.0651(11) 0.0018(9) -0.0026(8) -0.0325(9)
O5' 0.0604(11) 0.0881(12) 0.0651(11) 0.0018(9) -0.0026(8) -0.0325(9)
O1W 0.0477(16) 0.0612(19) 0.0485(17) -0.0074(14) -0.0066(13) -0.0222(15)

loop_
_atom_type_symbol
_atom_type_description
_atom_type_scat_dispersion_real
_atom_type_scat_dispersion_imag
_atom_type_scat_source
C C 0.0033 0.0016 'International Tables Vol C Tables 4.2.6.8 and 6.1.1.4'
Cl Cl 0.1484 0.1585 'International Tables Vol C Tables 4.2.6.8 and 6.1.1.4'
N N 0.0061 0.0033 'International Tables Vol C Tables 4.2.6.8 and 6.1.1.4'
O O 0.0106 0.0060 'International Tables Vol C Tables 4.2.6.8 and 6.1.1.4'
H H 0.0000 0.0000 'International Tables Vol C Tables 4.2.6.8 and 6.1.1.4'

loop_
_geom_angle_atom_site_label_1
_geom_angle_atom_site_label_2
_geom_angle_atom_site_label_3
_geom_angle
C9 N2 H2C 109.5
C9 N2 H2D 109.5
H2C N2 H2D 109.5
C9 N2 H2E 109.5
H2C N2 H2E 109.5
H2D N2 H2E 109.5
C12 C11 C10 120.8(3)
C12 C11 H11A 119.6
C10 C11 H11A 119.6
C14 C15 C10 120.6(3)
C14 C15 H15A 119.7
C10 C15 H15A 119.7
C12 C13 C14 120.5(3)
C12 C13 C16 119.6(3)
C14 C13 C16 119.8(3)
C11 C10 C15 119.4(3)
C11 C10 C9 120.1(3)
C15 C10 C9 120.5(3)
C15 C14 C13 119.0(3)
C15 C14 H14A 120.5
C13 C14 H14A 120.5
N2 C9 C10 111.8(3)
N2 C9 H9A 109.3
C10 C9 H9A 109.3
N2 C9 H9B 109.3
C10 C9 H9B 109.3
H9A C9 H9B 107.9
N1 C16 C13 178.5(4)
C11 C12 C13 119.6(3)
C11 C12 H12A 120.2
C13 C12 H12A 120.2
C1 N4 H4B 109.5
C1 N4 H4C 109.5
H4B N4 H4C 109.5
C1 N4 H4D 109.5
H4B N4 H4D 109.5
H4C N4 H4D 109.5
C4 C3 C2 121.1(3)
C4 C3 H3A 119.4
C2 C3 H3A 119.4
N4 C1 C2 112.7(3)
N4 C1 H1A 109.1
C2 C1 H1A 109.1
N4 C1 H1B 109.1
C2 C1 H1B 109.1
H1A C1 H1B 107.8
N3 C8 C5 178.1(5)
C7 C6 C5 119.9(3)
C7 C6 H6A 120.0
C5 C6 H6A 120.0
C3 C2 C7 119.3(3)
C3 C2 C1 120.8(3)
C7 C2 C1 119.9(3)
C6 C7 C2 120.4(3)
C6 C7 H7A 119.8
C2 C7 H7A 119.8
C3 C4 C5 119.4(3)
C3 C4 H4A 120.3
C5 C4 H4A 120.3
C6 C5 C4 119.8(3)
C6 C5 C8 120.5(3)
C4 C5 C8 119.6(3)
O1' Cl1 O4 102.7(9)
O1' Cl1 O2 110.4(14)
O4 Cl1 O2 110.4(2)
O1' Cl1 O3 117.5(13)
O4 Cl1 O3 108.8(2)
O2 Cl1 O3 106.82(19)
O1' Cl1 O1 14.8(18)
O4 Cl1 O1 115.4(10)
O2 Cl1 O1 110.3(11)
O3 Cl1 O1 104.6(11)
O8 Cl2 O6 110.8(2)
O8 Cl2 O5 109.5(4)
O6 Cl2 O5 117.2(3)
O8 Cl2 O7 110.7(2)
O6 Cl2 O7 109.4(2)
O5 Cl2 O7 98.7(3)
O8 Cl2 O5' 110.7(4)
O6 Cl2 O5' 97.5(3)
O5 Cl2 O5' 22.3(3)
O7 Cl2 O5' 117.1(3)
O5' O5 Cl2 80.8(15)
O5 O5' Cl2 76.9(15)
H1WA O1W H1WB 108(5)

loop_
_geom_bond_atom_site_label_1
_geom_bond_atom_site_label_2
_geom_bond_distance
N1 C16 1.132(5)
N2 C9 1.482(5)
N2 H2C 0.8900
N2 H2D 0.8900
N2 H2E 0.8900
C11 C12 1.374(5)
C11 C10 1.380(5)
C11 H11A 0.9300
C15 C14 1.381(5)
C15 C10 1.384(5)
C15 H15A 0.9300
C13 C12 1.379(5)
C13 C14 1.393(5)
C13 C16 1.447(5)
C10 C9 1.506(5)
C14 H14A 0.9300
C9 H9A 0.9700
C9 H9B 0.9700
C12 H12A 0.9300
N3 C8 1.135(5)
N4 C1 1.486(5)
N4 H4B 0.8900
N4 H4C 0.8900
N4 H4D 0.8900
C3 C4 1.377(5)
C3 C2 1.379(5)
C3 H3A 0.9300
C1 C2 1.510(5)
C1 H1A 0.9700
C1 H1B 0.9700
C8 C5 1.444(5)
C6 C7 1.382(5)
C6 C5 1.386(5)
C6 H6A 0.9300
C2 C7 1.384(5)
C7 H7A 0.9300
C4 C5 1.392(5)
C4 H4A 0.9300
Cl1 O1' 1.38(3)
Cl1 O4 1.423(3)
Cl1 O2 1.428(3)
Cl1 O3 1.439(3)
Cl1 O1 1.45(3)
Cl2 O8 1.410(3)
Cl2 O6 1.420(3)
Cl2 O5 1.426(9)
Cl2 O7 1.426(3)
Cl2 O5' 1.445(9)
O5 O5' 0.557(8)
O1W H1WA 0.820(2)
O1W H1WB 0.820(2)

loop_
_geom_hbond_atom_site_label_D
_geom_hbond_atom_site_label_H
_geom_hbond_atom_site_label_A
_geom_hbond_site_symmetry_A
_geom_hbond_distance_DH
_geom_hbond_distance_HA
_geom_hbond_distance_DA
_geom_hbond_angle_DHA
N2 H2C O1 2_766 0.89 2.32 2.77(3) 111.1
N2 H2C O2 1_655 0.89 2.34 3.015(4) 132.8
N2 H2C O1' 2_766 0.89 2.42 2.96(3) 119.7
N2 H2C O5' 2_766 0.89 2.46 2.905(9) 111.5
N2 H2C O5 2_766 0.89 2.55 3.036(9) 115.2
N2 H2E O7 2_666 0.89 2.43 3.306(5) 167.0
N2 H2E O5 2_666 0.89 2.45 3.176(8) 139.0
N4 H4C O1W 1_455 0.89 1.96 2.845(4) 176.5
N4 H4D O3 1_455 0.89 2.15 3.002(5) 159.1
O1W H1WA O6 2_656 0.820(2) 2.024(9) 2.839(5) 173(5)
O1W H1WB O7 1_655 0.820(2) 2.209(17) 2.991(4) 160(4)
O1W H1WB Cl2 1_655 0.820(2) 2.98(3) 3.593(3) 133(4)
N2 H2D O2 . 0.89 2.25 3.096(5) 157.9
N2 H2D O3 . 0.89 2.40 3.154(5) 142.7
N4 H4B O1W . 0.89 2.25 3.011(4) 143.3
N4 H4B O1' . 0.89 2.50 3.04(3) 119.3
N4 H4B O5' . 0.89 2.66 3.225(8) 122.6
N4 H4D O4 . 0.89 2.63 3.202(5) 123.1
